data_7100146
loop_
_publ_author_name
'J. Veciana'
'Neus Domingo'
'Joan-Manuel Hernandez'
'F. Lloret'
'Daniel Maspoch'
'C. Rovira'
'Daniel Ruiz-Molina'
'Javier Tejada'
'Gavin Vaughan'
'Klaus Wurst'

_publ_section_title
;
Ferromagnetic interactions in a metal-organic
radical-based (6,3)-helical network with large channels
;
_journal_name_full 'Chemical Communications'
_journal_paper_doi 10.1039/b505827a
_journal_year 2005
_chemical_formula_sum 'C183 H127 Cl48 Co6 N17 O35'
_chemical_formula_weight 5179.20
_space_group_IT_number 2
_symmetry_cell_setting triclinic
_symmetry_space_group_name_Hall '-P 1'
_symmetry_space_group_name_H-M 'P -1'
_cell_angle_alpha 89.623(4)
_cell_angle_beta 85.250(9)
_cell_angle_gamma 89.862(11)
_cell_formula_units_Z 2
_cell_length_a 9.0119(9)
_cell_length_b 34.547(7)
_cell_length_c 46.453(9)
_cell_measurement_temperature 293(2)
_cell_volume 14412(4)
_diffrn_ambient_temperature 293(2)
_exptl_crystal_density_diffrn 1.193
_cod_database_code 7100146

loop_
_symmetry_equiv_pos_as_xyz
'x, y, z'
'-x, -y, -z'

loop_
_atom_site_label
_atom_site_type_symbol
_atom_site_fract_x
_atom_site_fract_y
_atom_site_fract_z
_atom_site_U_iso_or_equiv
_atom_site_adp_type
_atom_site_occupancy
_atom_site_symmetry_multiplicity
_atom_site_calc_flag
_atom_site_refinement_flags
_atom_site_disorder_assembly
_atom_site_disorder_group
Co1 Co 0.4957(3) -0.26088(7) 0.25127(5) 0.1234(9) Uani 1 1 d . . .
Co2 Co 0.18693(15) 0.13088(4) 0.23378(3) 0.0468(4) Uani 1 1 d . . .
Co3 Co 0.5000 0.0000 0.5000 0.1405(14) Uani 1 2 d S . .
Co4 Co 1.06266(17) -0.37843(4) 0.53329(3) 0.0607(4) Uani 1 1 d . . .
Co5 Co -0.23289(17) -0.12941(4) -0.01766(3) 0.0600(4) Uani 1 1 d . . .
Co6 Co -0.5000 -0.5000 0.0000 0.1220(12) Uani 1 2 d S . .
Co7 Co 0.91925(15) -0.63403(4) 0.26186(3) 0.0483(4) Uani 1 1 d . . .
O1 O 0.5713(16) -0.3009(3) 0.2823(3) 0.137(4) Uani 1 1 d . . .
O2 O 0.4671(19) -0.2827(4) 0.3242(3) 0.166(6) Uani 1 1 d . . .
O3 O 1.0146(9) -0.4008(3) 0.49352(16) 0.077(2) Uani 1 1 d . . .
O4 O 0.8772(12) -0.4542(3) 0.5025(2) 0.095(3) Uani 1 1 d . . .
O5 O 0.9008(9) -0.5841(2) 0.28382(16) 0.070(2) Uani 1 1 d . . .
O6 O 1.1170(12) -0.5885(3) 0.3030(2) 0.095(3) Uani 1 1 d . . .
O7 O 0.4121(14) -0.2198(3) 0.2233(3) 0.124(4) Uani 1 1 d . . .
O8 O 0.451(2) -0.2438(5) 0.1800(3) 0.184(7) Uani 1 1 d . . .
O9 O 0.2005(8) 0.0789(2) 0.21322(18) 0.073(2) Uani 1 1 d . . .
O10 O -0.0088(13) 0.0875(3) 0.1931(2) 0.105(3) Uani 1 1 d . . .
O11 O -0.1784(9) -0.1150(2) 0.02569(15) 0.066(2) Uani 1 1 d . . .
O12 O -0.0611(12) -0.0576(3) 0.01768(19) 0.101(3) Uani 1 1 d . . .
O13 O 0.2335(8) 0.1755(2) 0.26596(15) 0.063(2) Uani 1 1 d . . .
O14 O 0.3391(8) 0.1183(2) 0.26964(15) 0.0616(19) Uani 1 1 d . . .
O15 O 0.5476(18) 0.0479(4) 0.4715(3) 0.139(4) Uani 1 1 d . . .
O16 O 0.785(2) 0.0649(5) 0.4764(4) 0.199(8) Uani 1 1 d . . .
O17 O 0.8784(9) 0.3467(2) 0.43176(17) 0.073(2) Uani 1 1 d . . .
O18 O 0.9985(10) 0.3507(2) 0.3877(2) 0.079(2) Uani 1 1 d . . .
O19 O -0.2822(9) -0.1518(2) -0.05731(18) 0.077(2) Uani 1 1 d . . .
O20 O -0.1564(12) -0.1387(3) -0.0991(2) 0.102(3) Uani 1 1 d . . .
O21 O -0.4722(18) -0.4521(3) -0.0277(2) 0.129(4) Uani 1 1 d . . .
O22 O -0.2461(19) -0.4273(4) -0.0230(3) 0.167(6) Uani 1 1 d . . .
O23 O -0.8728(8) -0.3215(2) -0.22885(15) 0.066(2) Uani 1 1 d . . .
O24 O -0.7663(8) -0.3794(2) -0.22615(14) 0.0590(19) Uani 1 1 d . . .
O25 O 0.3754(18) -0.2299(4) 0.2855(3) 0.163(5) Uani 1 1 d . . .
O26 O 0.284(2) -0.0030(5) 0.4857(4) 0.206(7) Uani 1 1 d . . .
O27 O 0.9277(9) -0.4225(2) 0.55403(18) 0.084(2) Uani 1 1 d . . .
O28 O -0.1168(10) -0.0801(2) -0.03400(18) 0.090(3) Uani 1 1 d . . .
O29 O -0.705(2) -0.5099(5) -0.0174(3) 0.192(7) Uani 1 1 d . . .
N1 N 0.620(2) -0.2933(6) 0.2186(4) 0.135(5) Uani 1 1 d D . .
N2 N 0.686(2) -0.2254(5) 0.2556(4) 0.147(7) Uani 1 1 d . . .
N3 N 0.2990(19) -0.2965(5) 0.2488(4) 0.134(5) Uani 1 1 d D . .
N4 N 0.0810(9) 0.1736(2) 0.21012(17) 0.049(2) Uani 1 1 d . . .
N5 N 0.3949(9) 0.1462(3) 0.21028(18) 0.052(2) Uani 1 1 d . . .
N6 N -0.0035(10) 0.1087(3) 0.25984(18) 0.057(2) Uani 1 1 d . . .
N7 N 0.417(3) 0.0391(7) 0.5312(5) 0.214(10) Uani 1 1 d D . .
N8 N 0.8650(10) -0.3423(3) 0.5304(2) 0.061(2) Uani 1 1 d . . .
N9 N 1.1955(10) -0.3361(3) 0.5082(2) 0.074(3) Uani 1 1 d . . .
N10 N 1.2528(10) -0.4162(3) 0.5359(2) 0.069(3) Uani 1 1 d . . .
N11 N -0.3521(11) -0.1774(3) 0.0021(2) 0.069(3) Uani 1 1 d . . .
N12 N -0.0240(12) -0.1609(3) -0.0209(2) 0.071(3) Uani 1 1 d . . .
N13 N -0.4332(11) -0.0936(3) -0.0148(2) 0.074(3) Uani 1 1 d . . .
N14 N -0.394(3) -0.5367(5) -0.0320(3) 0.162(7) Uani 1 1 d D . .
N15 N 1.0280(9) -0.6767(2) 0.28503(17) 0.052(2) Uani 1 1 d . . .
N16 N 0.7108(9) -0.6502(3) 0.28571(17) 0.052(2) Uani 1 1 d . . .
N17 N 1.1058(10) -0.6109(3) 0.23616(18) 0.059(2) Uani 1 1 d . . .
C1 C 0.553(3) -0.3029(6) 0.3074(5) 0.135(7) Uani 1 1 d . . .
C2 C 0.9373(15) -0.4288(4) 0.4870(3) 0.068(3) Uani 1 1 d . . .
C3 C 1.0012(14) -0.5735(3) 0.2993(2) 0.061(3) Uani 1 1 d . . .
C4 C 0.403(2) -0.2197(5) 0.1972(5) 0.120(6) Uani 1 1 d . . .
C5 C 0.0985(16) 0.0688(4) 0.1983(2) 0.068(3) Uani 1 1 d . . .
C6 C -0.0984(13) -0.0877(4) 0.0319(2) 0.061(3) Uani 1 1 d . . .
C7 C 0.3140(13) 0.1524(4) 0.2779(2) 0.059(3) Uani 1 1 d . . .
C8 C 0.666(3) 0.0686(6) 0.4665(5) 0.125(6) Uani 1 1 d . . .
C9 C 0.9124(14) 0.3369(3) 0.4058(3) 0.059(3) Uani 1 1 d . . .
C10 C -0.2388(14) -0.1578(3) -0.0838(2) 0.059(3) Uani 1 1 d . . .
C11 C -0.374(3) -0.4290(5) -0.0324(4) 0.111(5) Uani 1 1 d . . .
C12 C -0.7916(11) -0.3458(4) -0.2177(2) 0.054(3) Uani 1 1 d . . .
C13 C 0.621(2) -0.3376(5) 0.3222(3) 0.105(5) Uani 1 1 d . . .
C14 C 0.752(2) -0.3297(4) 0.3366(3) 0.099(5) Uani 1 1 d . . .
C15 C 0.8221(19) -0.3615(4) 0.3495(3) 0.103(5) Uani 1 1 d . . .
C16 C 0.7684(18) -0.3987(4) 0.3505(2) 0.086(4) Uani 1 1 d . . .
C17 C 0.6316(17) -0.4055(4) 0.3359(3) 0.085(4) Uani 1 1 d . . .
C18 C 0.5615(18) -0.3751(5) 0.3229(3) 0.096(4) Uani 1 1 d . . .
C19 C 0.848(2) -0.4312(4) 0.3637(3) 0.105(5) Uani 1 1 d . . .
C20 C 0.8664(15) -0.4299(3) 0.3948(2) 0.071(4) Uani 1 1 d . . .
C21 C 1.0044(14) -0.4395(3) 0.4044(3) 0.075(4) Uani 1 1 d . . .
C22 C 1.0259(14) -0.4409(4) 0.4349(3) 0.075(4) Uani 1 1 d . . .
C23 C 0.9129(12) -0.4302(3) 0.4545(2) 0.057(3) Uani 1 1 d . . .
C24 C 0.7768(13) -0.4204(3) 0.4451(2) 0.064(3) Uani 1 1 d . . .
C25 C 0.7557(14) -0.4198(3) 0.4163(3) 0.070(3) Uani 1 1 d . . .
C26 C 0.8812(13) -0.4673(3) 0.3476(2) 0.058(3) Uani 1 1 d . . .
C27 C 0.9607(15) -0.4660(3) 0.3202(3) 0.073(3) Uani 1 1 d . . .
C28 C 1.0000(14) -0.4991(4) 0.3054(2) 0.073(3) Uani 1 1 d . . .
C29 C 0.9561(13) -0.5357(3) 0.3159(2) 0.058(3) Uani 1 1 d . . .
C30 C 0.8728(13) -0.5378(3) 0.3428(2) 0.056(3) Uani 1 1 d . . .
C31 C 0.8378(14) -0.5042(3) 0.3578(2) 0.063(3) Uani 1 1 d . . .
C32 C 0.3322(19) -0.1833(4) 0.1848(3) 0.094(4) Uani 1 1 d . . .
C33 C 0.4069(15) -0.1480(5) 0.1800(3) 0.086(4) Uani 1 1 d . . .
C34 C 0.3481(13) -0.1168(3) 0.1684(2) 0.061(3) Uani 1 1 d . . .
C35 C 0.2021(13) -0.1182(3) 0.1588(2) 0.059(3) Uani 1 1 d . . .
C36 C 0.1266(13) -0.1538(4) 0.1640(3) 0.068(3) Uani 1 1 d . . .
C37 C 0.1835(17) -0.1853(4) 0.1763(3) 0.084(4) Uani 1 1 d . . .
C38 C 0.1360(16) -0.0844(3) 0.1457(3) 0.083(4) Uani 1 1 d . . .
C39 C 0.1341(12) -0.0457(3) 0.1595(2) 0.053(3) Uani 1 1 d . . .
C40 C 0.1908(12) -0.0130(3) 0.1453(2) 0.055(3) Uani 1 1 d . . .
C41 C 0.1795(13) 0.0242(3) 0.1575(2) 0.059(3) Uani 1 1 d . . .
C42 C 0.1195(12) 0.0280(3) 0.1861(2) 0.057(3) Uani 1 1 d . . .
C43 C 0.0689(12) -0.0045(3) 0.2007(2) 0.057(3) Uani 1 1 d . . .
C44 C 0.0704(13) -0.0408(3) 0.1886(2) 0.062(3) Uani 1 1 d . . .
C45 C 0.0710(11) -0.0873(3) 0.1169(2) 0.051(3) Uani 1 1 d . . .
C46 C 0.1514(12) -0.1047(3) 0.0931(2) 0.061(3) Uani 1 1 d . . .
C47 C 0.0909(13) -0.1048(3) 0.0666(2) 0.061(3) Uani 1 1 d . . .
C48 C -0.0449(12) -0.0884(3) 0.0621(2) 0.053(3) Uani 1 1 d . . .
C49 C -0.1236(12) -0.0730(3) 0.0858(2) 0.057(3) Uani 1 1 d . . .
C50 C -0.0693(12) -0.0720(3) 0.1120(2) 0.056(3) Uani 1 1 d . . .
C51 C 0.3923(11) 0.1654(3) 0.30458(19) 0.047(3) Uani 1 1 d . . .
C52 C 0.5268(11) 0.1840(3) 0.30217(18) 0.046(2) Uani 1 1 d . . .
C53 C 0.6034(12) 0.1920(3) 0.3262(2) 0.052(3) Uani 1 1 d . . .
C54 C 0.5370(12) 0.1829(3) 0.3543(2) 0.050(3) Uani 1 1 d . . .
C55 C 0.3963(12) 0.1664(3) 0.35658(19) 0.053(3) Uani 1 1 d . . .
C56 C 0.3214(11) 0.1581(3) 0.3324(2) 0.056(3) Uani 1 1 d . . .
C57 C 0.6185(13) 0.1899(3) 0.3806(2) 0.058(3) Uani 1 1 d . . .
C58 C 0.6245(12) 0.1586(3) 0.4018(2) 0.056(3) Uani 1 1 d . . .
C59 C 0.6713(13) 0.1214(3) 0.3942(2) 0.061(3) Uani 1 1 d . . .
C60 C 0.6806(15) 0.0916(3) 0.4143(3) 0.080(4) Uani 1 1 d . . .
C61 C 0.6434(16) 0.0990(4) 0.4434(3) 0.081(4) Uani 1 1 d . . .
C62 C 0.6015(16) 0.1359(4) 0.4514(3) 0.081(4) Uani 1 1 d . . .
C63 C 0.5899(13) 0.1650(3) 0.4310(2) 0.066(3) Uani 1 1 d . . .
C64 C 0.6934(11) 0.2273(3) 0.38538(19) 0.048(3) Uani 1 1 d . . .
C65 C 0.8368(10) 0.2284(3) 0.39428(19) 0.045(2) Uani 1 1 d . . .
C66 C 0.9023(11) 0.2629(3) 0.4009(2) 0.049(3) Uani 1 1 d . . .
C67 C 0.8322(11) 0.2983(3) 0.3985(2) 0.047(3) Uani 1 1 d . . .
C68 C 0.6966(12) 0.2970(3) 0.3878(2) 0.052(3) Uani 1 1 d . . .
C69 C 0.6247(11) 0.2635(3) 0.38231(19) 0.047(2) Uani 1 1 d . . .
C70 C -0.2978(12) -0.1963(3) -0.0942(2) 0.051(3) Uani 1 1 d . . .
C71 C -0.2161(11) -0.2294(3) -0.0935(2) 0.045(2) Uani 1 1 d . . .
C72 C -0.2688(12) -0.2650(3) -0.1029(2) 0.053(3) Uani 1 1 d . . .
C73 C -0.4118(10) -0.2683(3) -0.11142(18) 0.042(2) Uani 1 1 d . . .
C74 C -0.4920(11) -0.2332(3) -0.11274(19) 0.048(3) Uani 1 1 d . . .
C75 C -0.4353(12) -0.1984(3) -0.1053(2) 0.054(3) Uani 1 1 d . . .
C76 C -0.4749(15) -0.3070(3) -0.1168(2) 0.072(4) Uani 1 1 d . . .
C77 C -0.4564(12) -0.3382(3) -0.0963(2) 0.054(3) Uani 1 1 d . . .
C78 C -0.3961(14) -0.3734(3) -0.1044(2) 0.067(3) Uani 1 1 d . . .
C79 C -0.3719(16) -0.4018(4) -0.0838(4) 0.091(4) Uani 1 1 d . . .
C80 C -0.4014(17) -0.3968(4) -0.0555(3) 0.082(4) Uani 1 1 d . . .
C81 C -0.4673(17) -0.3616(4) -0.0468(2) 0.083(4) Uani 1 1 d . . .
C82 C -0.4923(13) -0.3332(3) -0.0663(2) 0.063(3) Uani 1 1 d . . .
C83 C -0.5583(11) -0.3138(3) -0.1429(2) 0.050(3) Uani 1 1 d . . .
C84 C -0.5035(11) -0.3040(3) -0.1707(2) 0.047(2) Uani 1 1 d . . .
C85 C -0.5794(11) -0.3121(3) -0.1942(2) 0.048(2) Uani 1 1 d . . .
C86 C -0.7136(12) -0.3326(3) -0.1912(2) 0.054(3) Uani 1 1 d . . .
C87 C -0.7759(11) -0.3420(3) -0.1634(2) 0.058(3) Uani 1 1 d . . .
C88 C -0.6981(12) -0.3329(3) -0.13992(19) 0.056(3) Uani 1 1 d . . .
C89 C 0.637(3) -0.3361(9) 0.2184(7) 0.229(14) Uani 1 1 d D . .
H89 H 0.5874 -0.3499 0.2335 0.274 Uiso 1 1 calc . . .
C90 C 0.722(5) -0.3577(10) 0.1968(11) 0.38(4) Uani 1 1 d D . .
H90 H 0.7008 -0.3841 0.1969 0.454 Uiso 1 1 calc . . .
C91 C 0.832(9) -0.3458(14) 0.1755(14) 0.83(9) Uani 1 1 d D . .
H91 H 0.9028 -0.3599 0.1643 0.992 Uiso 1 1 calc . . .
C92 C 0.803(3) -0.3065(13) 0.1763(6) 0.243(19) Uani 1 1 d D . .
H92 H 0.8513 -0.2932 0.1608 0.292 Uiso 1 1 calc . . .
C93 C 0.715(3) -0.2817(8) 0.1954(6) 0.186(10) Uani 1 1 d D . .
H93 H 0.7231 -0.2552 0.1919 0.223 Uiso 1 1 calc . . .
C94 C 0.826(3) -0.2392(8) 0.2588(5) 0.163(8) Uani 1 1 d . . .
H94 H 0.8387 -0.2659 0.2597 0.196 Uiso 1 1 calc . . .
C95 C 0.955(4) -0.2159(14) 0.2609(7) 0.224(15) Uani 1 1 d . . .
H95 H 1.0436 -0.2274 0.2652 0.269 Uiso 1 1 calc . . .
C96 C 0.949(6) -0.1780(11) 0.2566(11) 0.27(2) Uani 1 1 d . . .
H96 H 1.0316 -0.1618 0.2549 0.321 Uiso 1 1 calc . . .
C97 C 0.802(6) -0.1655(12) 0.2551(8) 0.234(18) Uani 1 1 d . . .
H97 H 0.7851 -0.1389 0.2557 0.281 Uiso 1 1 calc . . .
C98 C 0.686(5) -0.1872(9) 0.2530(6) 0.211(15) Uani 1 1 d . . .
H98 H 0.5970 -0.1751 0.2493 0.253 Uiso 1 1 calc . . .
C99 C 0.214(3) -0.3090(7) 0.2726(6) 0.179(11) Uani 1 1 d D . .
H99 H 0.2405 -0.3031 0.2911 0.215 Uiso 1 1 calc . . .
C100 C 0.081(3) -0.3314(8) 0.2689(8) 0.216(16) Uani 1 1 d D . .
H100 H 0.0374 -0.3420 0.2860 0.259 Uiso 1 1 calc . . .
C101 C 0.010(5) -0.340(2) 0.2453(9) 0.57(8) Uani 1 1 d D . .
H101 H -0.0859 -0.3492 0.2433 0.684 Uiso 1 1 calc . . .
C102 C 0.128(4) -0.3305(10) 0.2249(10) 0.243(19) Uani 1 1 d D . .
H102 H 0.1230 -0.3444 0.2079 0.292 Uiso 1 1 calc . . .
C103 C 0.253(3) -0.3053(6) 0.2233(5) 0.169(10) Uani 1 1 d D . .
H103 H 0.2978 -0.2958 0.2059 0.203 Uiso 1 1 calc . . .
C104 C 0.0955(13) 0.1726(4) 0.1808(3) 0.075(3) Uani 1 1 d . . .
H104 H 0.1385 0.1510 0.1716 0.090 Uiso 1 1 calc . . .
C105 C 0.0460(17) 0.2039(7) 0.1641(4) 0.109(6) Uani 1 1 d . . .
H105 H 0.0601 0.2030 0.1440 0.130 Uiso 1 1 calc . . .
C106 C -0.020(2) 0.2343(5) 0.1768(7) 0.128(8) Uani 1 1 d . . .
H106 H -0.0553 0.2545 0.1659 0.154 Uiso 1 1 calc . . .
C107 C -0.0359(18) 0.2354(5) 0.2061(5) 0.115(7) Uani 1 1 d . . .
H107 H -0.0797 0.2567 0.2157 0.138 Uiso 1 1 calc . . .
C108 C 0.0152(16) 0.2039(4) 0.2218(3) 0.088(4) Uani 1 1 d . . .
H108 H 0.0012 0.2048 0.2418 0.106 Uiso 1 1 calc . . .
C109 C 0.4908(15) 0.1194(4) 0.2031(3) 0.086(4) Uani 1 1 d . . .
H109 H 0.4653 0.0937 0.2072 0.103 Uiso 1 1 calc . . .
C110 C 0.6357(14) 0.1278(4) 0.1890(4) 0.095(5) Uani 1 1 d . . .
H110 H 0.7015 0.1079 0.1834 0.114 Uiso 1 1 calc . . .
C111 C 0.6729(15) 0.1645(5) 0.1843(3) 0.089(4) Uani 1 1 d . . .
H111 H 0.7674 0.1707 0.1760 0.107 Uiso 1 1 calc . . .
C112 C 0.5720(15) 0.1935(4) 0.1916(3) 0.078(4) Uani 1 1 d . . .
H112 H 0.5960 0.2194 0.1880 0.093 Uiso 1 1 calc . . .
C113 C 0.4355(14) 0.1833(4) 0.2044(2) 0.066(3) Uani 1 1 d . . .
H113 H 0.3671 0.2028 0.2094 0.079 Uiso 1 1 calc . . .
C114 C -0.1403(15) 0.1146(4) 0.2545(3) 0.084(4) Uani 1 1 d . . .
H114 H -0.1578 0.1321 0.2398 0.101 Uiso 1 1 calc . . .
C115 C -0.2619(15) 0.0971(5) 0.2689(4) 0.105(5) Uani 1 1 d . . .
H115 H -0.3578 0.1029 0.2641 0.126 Uiso 1 1 calc . . .
C116 C -0.240(3) 0.0713(5) 0.2899(4) 0.114(6) Uani 1 1 d . . .
H116 H -0.3182 0.0583 0.3000 0.137 Uiso 1 1 calc . . .
C117 C -0.092(2) 0.0653(4) 0.2958(3) 0.093(4) Uani 1 1 d . . .
H117 H -0.0711 0.0484 0.3107 0.112 Uiso 1 1 calc . . .
C118 C 0.0186(15) 0.0830(4) 0.2809(2) 0.071(3) Uani 1 1 d . . .
H118 H 0.1156 0.0776 0.2851 0.086 Uiso 1 1 calc . . .
C119 C 0.459(5) 0.0347(14) 0.5602(8) 0.299(19) Uiso 1 1 d D . .
H119 H 0.5057 0.0129 0.5670 0.358 Uiso 1 1 calc . . .
C120 C 0.419(11) 0.068(2) 0.577(2) 0.63(8) Uiso 1 1 d D . .
H120 H 0.4796 0.0745 0.5912 0.760 Uiso 1 1 calc . . .
C121 C 0.293(8) 0.091(2) 0.5731(15) 0.40(3) Uiso 1 1 d D . .
H121 H 0.2215 0.0968 0.5880 0.481 Uiso 1 1 calc . . .
C122 C 0.288(7) 0.1034(16) 0.5452(14) 0.40(3) Uiso 1 1 d D . .
H122 H 0.2578 0.1278 0.5393 0.477 Uiso 1 1 calc . . .
C123 C 0.336(4) 0.0730(11) 0.5271(8) 0.236(14) Uiso 1 1 d D . .
H123 H 0.3085 0.0759 0.5084 0.283 Uiso 1 1 calc . . .
C124 C 1.2821(18) -0.3461(5) 0.4840(3) 0.096(4) Uani 1 1 d . . .
H124 H 1.2872 -0.3721 0.4788 0.115 Uiso 1 1 calc . . .
C125 C 1.362(2) -0.3196(9) 0.4670(4) 0.146(8) Uani 1 1 d . . .
H125 H 1.4303 -0.3282 0.4523 0.175 Uiso 1 1 calc . . .
C126 C 1.344(3) -0.2820(9) 0.4713(6) 0.169(11) Uani 1 1 d . . .
H126 H 1.3820 -0.2642 0.4575 0.203 Uiso 1 1 calc . . .
C127 C 1.268(2) -0.2697(5) 0.4961(5) 0.123(6) Uani 1 1 d . . .
H127 H 1.2684 -0.2438 0.5014 0.148 Uiso 1 1 calc . . .
C128 C 1.1895(17) -0.2976(5) 0.5138(3) 0.095(4) Uani 1 1 d . . .
H128 H 1.1309 -0.2891 0.5299 0.114 Uiso 1 1 calc . . .
C129 C 0.8354(15) -0.3267(5) 0.5060(3) 0.091(4) Uani 1 1 d . . .
H129 H 0.9028 -0.3298 0.4899 0.109 Uiso 1 1 calc . . .
C130 C 0.705(2) -0.3056(5) 0.5032(4) 0.127(6) Uani 1 1 d . . .
H130 H 0.6835 -0.2951 0.4856 0.152 Uiso 1 1 calc . . .
C131 C 0.610(2) -0.3008(5) 0.5280(5) 0.125(6) Uani 1 1 d . . .
H131 H 0.5226 -0.2866 0.5270 0.150 Uiso 1 1 calc . . .
C132 C 0.639(2) -0.3156(6) 0.5524(4) 0.121(6) Uani 1 1 d . . .
H132 H 0.5764 -0.3120 0.5691 0.146 Uiso 1 1 calc . . .
C133 C 0.7670(15) -0.3367(4) 0.5525(3) 0.082(4) Uani 1 1 d . . .
H133 H 0.7866 -0.3483 0.5699 0.099 Uiso 1 1 calc . . .
C134 C 1.3786(13) -0.4035(4) 0.5454(3) 0.081(4) Uani 1 1 d . . .
H134 H 1.3846 -0.3775 0.5502 0.098 Uiso 1 1 calc . . .
C135 C 1.4979(16) -0.4262(5) 0.5484(3) 0.106(5) Uani 1 1 d . . .
H135 H 1.5826 -0.4167 0.5560 0.127 Uiso 1 1 calc . . .
C136 C 1.489(2) -0.4652(5) 0.5393(4) 0.109(5) Uani 1 1 d . . .
H136 H 1.5682 -0.4821 0.5409 0.131 Uiso 1 1 calc . . .
C137 C 1.3664(17) -0.4770(4) 0.5284(3) 0.092(4) Uani 1 1 d . . .
H137 H 1.3614 -0.5019 0.5211 0.110 Uiso 1 1 calc . . .
C138 C 1.2491(12) -0.4532(4) 0.5280(3) 0.072(3) Uani 1 1 d . . .
H138 H 1.1609 -0.4629 0.5218 0.087 Uiso 1 1 calc . . .
C139 C -0.4393(17) -0.1740(4) 0.0266(3) 0.086(4) Uani 1 1 d . . .
H139 H -0.4503 -0.1499 0.0353 0.103 Uiso 1 1 calc . . .
C140 C -0.5117(19) -0.2046(6) 0.0388(4) 0.114(5) Uani 1 1 d . . .
H140 H -0.5801 -0.2007 0.0546 0.136 Uiso 1 1 calc . . .
C141 C -0.488(2) -0.2418(5) 0.0288(4) 0.120(6) Uani 1 1 d . . .
H141 H -0.5276 -0.2631 0.0391 0.144 Uiso 1 1 calc . . .
C142 C -0.412(2) -0.2459(4) 0.0050(4) 0.097(5) Uani 1 1 d . . .
H142 H -0.4015 -0.2703 -0.0033 0.116 Uiso 1 1 calc . . .
C143 C -0.3430(16) -0.2144(4) -0.0086(3) 0.085(4) Uani 1 1 d . . .
H143 H -0.2873 -0.2183 -0.0261 0.101 Uiso 1 1 calc . . .
C144 C 0.0102(16) -0.1881(5) -0.0024(3) 0.093(4) Uani 1 1 d . . .
H144 H -0.0608 -0.1939 0.0127 0.112 Uiso 1 1 calc . . .
C145 C 0.140(2) -0.2087(5) -0.0035(5) 0.129(7) Uani 1 1 d . . .
H145 H 0.1570 -0.2277 0.0101 0.155 Uiso 1 1 calc . . .
C146 C 0.243(2) -0.1995(8) -0.0256(7) 0.165(14) Uani 1 1 d . . .
H146 H 0.3346 -0.2119 -0.0279 0.198 Uiso 1 1 calc . . .
C147 C 0.202(2) -0.1699(8) -0.0452(5) 0.150(9) Uani 1 1 d . . .
H147 H 0.2695 -0.1635 -0.0607 0.180 Uiso 1 1 calc . . .
C148 C 0.0716(17) -0.1509(5) -0.0427(4) 0.104(5) Uani 1 1 d . . .
H148 H 0.0497 -0.1315 -0.0558 0.125 Uiso 1 1 calc . . .
C149 C -0.4640(15) -0.0694(4) 0.0068(3) 0.095(5) Uani 1 1 d . . .
H149 H -0.4008 -0.0693 0.0216 0.114 Uiso 1 1 calc . . .
C150 C -0.579(2) -0.0455(5) 0.0086(4) 0.124(6) Uani 1 1 d . . .
H150 H -0.5933 -0.0290 0.0243 0.149 Uiso 1 1 calc . . .
C151 C -0.6792(17) -0.0449(5) -0.0131(5) 0.126(6) Uani 1 1 d . . .
H151 H -0.7592 -0.0278 -0.0125 0.151 Uiso 1 1 calc . . .
C152 C -0.653(2) -0.0703(5) -0.0346(4) 0.128(7) Uani 1 1 d . . .
H152 H -0.7148 -0.0712 -0.0497 0.154 Uiso 1 1 calc . . .
C153 C -0.5335(17) -0.0949(5) -0.0339(3) 0.114(6) Uani 1 1 d . . .
H153 H -0.5226 -0.1140 -0.0479 0.136 Uiso 1 1 calc . . .
C154 C -0.317(4) -0.5689(10) -0.0237(8) 0.158(12) Uiso 0.67 1 d PD A 1
H154 H -0.3195 -0.5765 -0.0045 0.189 Uiso 0.67 1 calc P B 1
C155 C -0.236(6) -0.5895(15) -0.0451(10) 0.23(2) Uiso 0.67 1 d PD A 1
H155 H -0.1718 -0.6087 -0.0395 0.281 Uiso 0.67 1 calc P C 1
C156 C -0.244(6) -0.5830(14) -0.0752(10) 0.290(18) Uiso 0.67 1 d PD A 1
H156 H -0.1821 -0.5956 -0.0891 0.348 Uiso 0.67 1 calc P D 1
C157 C -0.355(5) -0.5559(14) -0.0826(10) 0.24(2) Uiso 0.67 1 d PD A 1
H157 H -0.3730 -0.5517 -0.1018 0.282 Uiso 0.67 1 calc P E 1
C158 C -0.437(4) -0.5354(11) -0.0604(7) 0.179(14) Uiso 0.67 1 d PD A 1
H158 H -0.5199 -0.5210 -0.0646 0.215 Uiso 0.67 1 calc P F 1
C54A C -0.424(7) -0.5754(11) -0.0354(14) 0.134(19) Uiso 0.33 1 d PD A 2
H54A H -0.4906 -0.5870 -0.0215 0.160 Uiso 0.33 1 calc P G 2
C55A C -0.364(12) -0.599(3) -0.058(2) 0.31(6) Uiso 0.33 1 d PD A 2
H55A H -0.4017 -0.6232 -0.0613 0.375 Uiso 0.33 1 calc P H 2
C56A C -0.244(6) -0.5830(14) -0.0752(10) 0.290(18) Uiso 0.33 1 d PD A 2
H56A H -0.2066 -0.5956 -0.0919 0.348 Uiso 0.33 1 calc P I 2
C57A C -0.182(10) -0.548(2) -0.067(2) 0.24(4) Uiso 0.33 1 d PD A 2
H57A H -0.0948 -0.5388 -0.0770 0.291 Uiso 0.33 1 calc P J 2
C58A C -0.248(5) -0.526(2) -0.0436(17) 0.18(3) Uiso 0.33 1 d PD A 2
H58A H -0.1985 -0.5053 -0.0361 0.222 Uiso 0.33 1 calc P K 2
C159 C 1.0943(14) -0.7083(4) 0.2722(3) 0.081(4) Uani 1 1 d . . .
H159 H 1.1064 -0.7088 0.2521 0.097 Uiso 1 1 calc . . .
C160 C 1.1450(16) -0.7398(4) 0.2872(4) 0.098(5) Uani 1 1 d . . .
H160 H 1.1876 -0.7611 0.2776 0.118 Uiso 1 1 calc . . .
C161 C 1.1297(18) -0.7384(4) 0.3174(4) 0.095(5) Uani 1 1 d . . .
H161 H 1.1612 -0.7590 0.3284 0.113 Uiso 1 1 calc . . .
C162 C 1.0702(14) -0.7077(4) 0.3296(3) 0.077(4) Uani 1 1 d . . .
H162 H 1.0644 -0.7062 0.3497 0.093 Uiso 1 1 calc . . .
C163 C 1.0147(11) -0.6768(3) 0.3143(3) 0.062(3) Uani 1 1 d . . .
H163 H 0.9684 -0.6561 0.3242 0.074 Uiso 1 1 calc . . .
C164 C 0.6707(13) -0.6863(4) 0.2915(2) 0.061(3) Uani 1 1 d . . .
H164 H 0.7398 -0.7058 0.2869 0.073 Uiso 1 1 calc . . .
C165 C 0.5352(17) -0.6969(4) 0.3039(3) 0.081(4) Uani 1 1 d . . .
H165 H 0.5143 -0.7227 0.3081 0.097 Uiso 1 1 calc . . .
C166 C 0.4346(19) -0.6704(6) 0.3097(3) 0.103(5) Uani 1 1 d . . .
H166 H 0.3406 -0.6773 0.3179 0.123 Uiso 1 1 calc . . .
C167 C 0.4678(15) -0.6324(6) 0.3038(3) 0.095(5) Uani 1 1 d . . .
H167 H 0.3980 -0.6129 0.3079 0.114 Uiso 1 1 calc . . .
C168 C 0.6113(15) -0.6241(4) 0.2914(3) 0.079(4) Uani 1 1 d . . .
H168 H 0.6357 -0.5984 0.2871 0.094 Uiso 1 1 calc . . .
C169 C 1.0818(14) -0.5823(4) 0.2176(3) 0.085(4) Uani 1 1 d . . .
H169 H 0.9848 -0.5748 0.2148 0.102 Uiso 1 1 calc . . .
C170 C 1.202(2) -0.5632(5) 0.2023(3) 0.104(5) Uani 1 1 d . . .
H170 H 1.1834 -0.5445 0.1885 0.124 Uiso 1 1 calc . . .
C171 C 1.347(2) -0.5717(6) 0.2074(4) 0.117(6) Uani 1 1 d . . .
H171 H 1.4262 -0.5585 0.1978 0.140 Uiso 1 1 calc . . .
C172 C 1.3686(15) -0.5994(5) 0.2264(4) 0.103(5) Uani 1 1 d . . .
H172 H 1.4651 -0.6059 0.2303 0.124 Uiso 1 1 calc . . .
C173 C 1.2477(16) -0.6189(4) 0.2406(3) 0.085(4) Uani 1 1 d . . .
H173 H 1.2667 -0.6383 0.2537 0.102 Uiso 1 1 calc . . .
C174 C -0.160(2) -0.0510(5) -0.0550(3) 0.113(6) Uani 1 1 d . . .
C175 C -0.041(2) -0.0204(5) -0.0577(5) 0.167(10) Uani 1 1 d . . .
Cl1 Cl 0.8271(8) -0.28444(13) 0.33541(13) 0.156(2) Uani 1 1 d . . .
Cl2 Cl 0.9883(6) -0.35233(13) 0.36415(11) 0.1390(19) Uani 1 1 d . . .
Cl3 Cl 0.5537(5) -0.44994(11) 0.33685(9) 0.1131(14) Uani 1 1 d . . .
Cl4 Cl 0.4039(7) -0.38186(16) 0.30686(13) 0.160(2) Uani 1 1 d . . .
Cl5 Cl 1.1543(4) -0.44941(12) 0.38077(8) 0.1045(13) Uani 1 1 d . . .
Cl6 Cl 1.1958(4) -0.45383(14) 0.44592(8) 0.1133(15) Uani 1 1 d . . .
Cl7 Cl 0.6353(4) -0.40612(11) 0.47031(7) 0.0932(11) Uani 1 1 d . . .
Cl8 Cl 0.5768(4) -0.40974(13) 0.40647(8) 0.1093(14) Uani 1 1 d . . .
Cl9 Cl 1.0225(6) -0.42227(10) 0.30564(9) 0.1150(14) Uani 1 1 d . . .
Cl10 Cl 1.1021(6) -0.49743(12) 0.27222(8) 0.1210(16) Uani 1 1 d . . .
Cl11 Cl 0.8166(4) -0.58205(9) 0.35513(7) 0.0883(10) Uani 1 1 d . . .
Cl12 Cl 0.7330(4) -0.50948(10) 0.39046(6) 0.0854(10) Uani 1 1 d . . .
Cl13 Cl 0.5910(5) -0.14622(17) 0.18971(12) 0.1437(18) Uani 1 1 d . . .
Cl14 Cl 0.4504(4) -0.07557(12) 0.16212(9) 0.1083(13) Uani 1 1 d . . .
Cl15 Cl -0.0546(4) -0.15773(11) 0.15427(9) 0.1028(12) Uani 1 1 d . . .
Cl16 Cl 0.0918(6) -0.22806(12) 0.18189(13) 0.1390(18) Uani 1 1 d . . .
Cl17 Cl 0.2835(4) -0.01700(9) 0.11124(6) 0.0810(9) Uani 1 1 d . . .
Cl18 Cl 0.2476(5) 0.06401(9) 0.13905(7) 0.0922(11) Uani 1 1 d . . .
Cl19 Cl -0.0099(5) 0.00114(11) 0.23563(7) 0.1027(13) Uani 1 1 d . . .
Cl20 Cl -0.0035(5) -0.07953(10) 0.20749(7) 0.0947(11) Uani 1 1 d . . .
Cl21 Cl 0.3274(4) -0.12226(11) 0.09626(7) 0.0920(11) Uani 1 1 d . . .
Cl22 Cl 0.1949(4) -0.12626(12) 0.03768(7) 0.0943(12) Uani 1 1 d . . .
Cl23 Cl -0.2985(4) -0.05419(12) 0.08091(7) 0.0960(12) Uani 1 1 d . . .
Cl24 Cl -0.1805(4) -0.05370(12) 0.14115(7) 0.0937(11) Uani 1 1 d . . .
Cl25 Cl 0.6034(3) 0.19653(9) 0.26819(6) 0.0709(8) Uani 1 1 d . . .
Cl26 Cl 0.7791(3) 0.21106(9) 0.32141(6) 0.0738(9) Uani 1 1 d . . .
Cl27 Cl 0.3042(3) 0.15849(11) 0.38978(6) 0.0810(10) Uani 1 1 d . . .
Cl28 Cl 0.1482(3) 0.13767(12) 0.33546(7) 0.0894(11) Uani 1 1 d . . .
Cl29 Cl 0.7330(4) 0.11118(9) 0.35879(7) 0.0847(10) Uani 1 1 d . . .
Cl30 Cl 0.7388(6) 0.04621(11) 0.40433(11) 0.1328(17) Uani 1 1 d . . .
Cl31 Cl 0.5564(7) 0.14557(16) 0.48770(8) 0.1448(19) Uani 1 1 d . . .
Cl32 Cl 0.5212(5) 0.20998(11) 0.44271(7) 0.0986(11) Uani 1 1 d . . .
Cl33 Cl 0.9418(3) 0.18657(8) 0.39467(8) 0.0820(10) Uani 1 1 d . . .
Cl34 Cl 1.0803(3) 0.26270(9) 0.41305(7) 0.0760(9) Uani 1 1 d . . .
Cl35 Cl 0.6053(4) 0.34204(8) 0.38288(7) 0.0757(9) Uani 1 1 d . . .
Cl36 Cl 0.4386(3) 0.26494(8) 0.37409(6) 0.0649(8) Uani 1 1 d . . .
Cl37 Cl -0.0375(3) -0.22751(9) -0.08157(7) 0.0759(9) Uani 1 1 d . . .
Cl38 Cl -0.1479(4) -0.30418(9) -0.10520(7) 0.0796(9) Uani 1 1 d . . .
Cl39 Cl -0.6779(3) -0.23512(9) -0.12100(6) 0.0721(8) Uani 1 1 d . . .
Cl40 Cl -0.5321(4) -0.15588(9) -0.10937(7) 0.0850(10) Uani 1 1 d . . .
Cl41 Cl -0.3425(4) -0.38300(9) -0.14012(7) 0.0845(10) Uani 1 1 d . . .
Cl42 Cl -0.2860(7) -0.44626(12) -0.09532(11) 0.1356(17) Uani 1 1 d . . .
Cl43 Cl -0.5131(7) -0.35443(12) -0.01014(8) 0.1296(17) Uani 1 1 d . . .
Cl44 Cl -0.5799(4) -0.29094(10) -0.05434(7) 0.0874(10) Uani 1 1 d . . .
Cl45 Cl -0.3279(3) -0.28317(9) -0.17602(6) 0.0721(8) Uani 1 1 d . . .
Cl46 Cl -0.5077(3) -0.29938(9) -0.22865(6) 0.0715(8) Uani 1 1 d . . .
Cl47 Cl -0.9449(3) -0.36337(12) -0.15985(7) 0.0916(11) Uani 1 1 d . . .
Cl48 Cl -0.7844(4) -0.34236(11) -0.10607(6) 0.0846(10) Uani 1 1 d . . .
O30 O 1.147(3) 0.4188(6) 0.3909(5) 0.250(9) Uiso 1 1 d D . .
C176 C 1.294(5) 0.4104(14) 0.3777(11) 0.35(2) Uiso 1 1 d D . .
C177 C 1.360(5) 0.4506(12) 0.3695(9) 0.277(17) Uiso 1 1 d D . .
O31 O 0.103(5) -0.1093(13) -0.1299(10) 0.46(2) Uiso 1 1 d D . .
C178 C 0.175(4) -0.0895(11) -0.1061(8) 0.248(14) Uiso 1 1 d D . .
C179 C 0.299(4) -0.0567(10) -0.1189(8) 0.259(15) Uiso 1 1 d D . .
O32 O 0.359(10) -0.278(2) 0.3832(16) 0.61(4) Uiso 1 1 d D . .
C180 C 0.217(10) -0.299(3) 0.384(2) 0.62(7) Uiso 1 1 d D . .
C181 C 0.279(10) -0.338(3) 0.3695(18) 0.50(4) Uiso 1 1 d D . .
O33 O 0.329(5) -0.1411(15) 0.2736(10) 0.45(2) Uiso 1 1 d D . .
C182 C 0.314(7) -0.1044(18) 0.2580(13) 0.38(3) Uiso 1 1 d D . .
C183 C 0.255(7) -0.0790(17) 0.2837(13) 0.39(3) Uiso 1 1 d D . .
O34 O 0.427(4) 0.0165(9) 0.2414(7) 0.338(14) Uiso 1 1 d . . .
O35 O 0.124(6) 0.0576(14) 0.4655(11) 0.51(3) Uiso 1 1 d . . .

loop_
_atom_site_aniso_label
_atom_site_aniso_U_11
_atom_site_aniso_U_22
_atom_site_aniso_U_33
_atom_site_aniso_U_23
_atom_site_aniso_U_13
_atom_site_aniso_U_12
Co1 0.163(2) 0.0992(16) 0.1138(18) 0.0132(13) -0.0497(15) 0.0285(15)
Co2 0.0492(9) 0.0438(8) 0.0489(8) -0.0089(6) -0.0120(6) -0.0021(6)
Co3 0.155(4) 0.131(3) 0.132(3) 0.071(2) 0.003(2) 0.004(2)
Co4 0.0608(10) 0.0653(10) 0.0588(9) -0.0215(7) -0.0198(7) 0.0027(7)
Co5 0.0707(11) 0.0572(10) 0.0550(9) -0.0154(7) -0.0216(7) -0.0036(7)
Co6 0.192(4) 0.074(2) 0.100(2) 0.0317(16) -0.017(2) -0.011(2)
Co7 0.0492(9) 0.0489(9) 0.0489(8) -0.0128(6) -0.0159(6) 0.0028(6)
O1 0.205(14) 0.118(9) 0.089(8) 0.006(7) -0.030(8) 0.038(8)
O2 0.238(17) 0.142(11) 0.121(10) 0.005(8) -0.043(10) 0.089(11)
O3 0.069(5) 0.092(6) 0.073(5) -0.034(5) -0.024(4) 0.001(5)
O4 0.110(8) 0.102(8) 0.079(6) -0.030(6) -0.052(6) -0.002(6)
O5 0.065(5) 0.068(5) 0.077(5) -0.033(4) -0.001(4) -0.009(4)
O6 0.089(7) 0.100(7) 0.098(7) -0.030(5) -0.023(5) 0.023(6)
O7 0.167(12) 0.097(8) 0.115(9) -0.002(7) -0.055(8) 0.038(7)
O8 0.248(18) 0.191(14) 0.113(10) -0.005(10) -0.019(10) 0.115(13)
O9 0.057(5) 0.067(5) 0.094(6) -0.043(4) -0.003(4) -0.015(4)
O10 0.122(9) 0.078(7) 0.120(8) -0.037(6) -0.039(6) 0.014(6)
O11 0.073(5) 0.065(5) 0.064(5) -0.019(4) -0.025(4) -0.005(4)
O12 0.151(9) 0.092(7) 0.068(6) 0.010(5) -0.049(6) -0.051(6)
O13 0.069(5) 0.059(5) 0.065(5) -0.015(4) -0.028(4) 0.008(4)
O14 0.065(5) 0.050(5) 0.071(5) -0.026(4) -0.014(4) -0.003(4)
O15 0.174(14) 0.126(10) 0.118(9) 0.063(8) -0.020(8) 0.016(9)
O16 0.192(17) 0.207(16) 0.210(16) 0.111(13) -0.104(14) -0.032(13)
O17 0.075(6) 0.074(6) 0.075(6) -0.030(4) -0.024(4) -0.004(4)
O18 0.083(6) 0.076(6) 0.079(6) -0.002(5) -0.013(5) -0.022(5)
O19 0.088(6) 0.073(6) 0.072(6) -0.020(4) -0.025(4) -0.007(4)
O20 0.134(9) 0.086(7) 0.085(7) 0.007(5) -0.005(6) -0.062(6)
O21 0.220(14) 0.064(7) 0.104(8) 0.035(6) -0.025(8) -0.029(8)
O22 0.197(15) 0.134(11) 0.182(13) 0.088(9) -0.096(12) -0.044(10)
O23 0.064(5) 0.074(5) 0.064(5) -0.014(4) -0.032(4) 0.009(4)
O24 0.062(5) 0.058(5) 0.059(5) -0.027(4) -0.017(3) 0.003(4)
O25 0.210(15) 0.132(11) 0.149(11) 0.016(8) -0.029(10) 0.032(10)
O26 0.211(18) 0.155(13) 0.26(2) 0.077(13) -0.053(14) -0.010(11)
O27 0.082(6) 0.088(6) 0.083(6) -0.016(5) -0.009(4) -0.017(5)
O28 0.105(7) 0.084(6) 0.085(6) -0.011(5) -0.033(5) -0.020(5)
O29 0.225(18) 0.181(14) 0.173(14) 0.053(11) -0.033(12) -0.060(12)
N1 0.150(15) 0.149(15) 0.111(12) 0.010(10) -0.043(10) -0.016(12)
N2 0.21(2) 0.099(12) 0.148(14) -0.007(10) -0.091(12) 0.039(12)
N3 0.135(14) 0.133(13) 0.139(14) 0.037(11) -0.056(11) 0.030(10)
N4 0.051(5) 0.053(6) 0.047(5) -0.003(4) -0.016(4) 0.006(4)
N5 0.043(5) 0.052(6) 0.063(6) -0.010(5) -0.013(4) -0.006(5)
N6 0.053(7) 0.064(6) 0.054(6) -0.016(5) 0.004(4) -0.012(4)
N7 0.30(3) 0.20(2) 0.132(16) 0.077(15) 0.020(16) 0.025(19)
N8 0.061(6) 0.072(7) 0.051(6) -0.014(5) -0.006(5) 0.005(5)
N9 0.050(6) 0.083(8) 0.090(8) -0.014(6) -0.015(5) 0.007(5)
N10 0.058(7) 0.081(8) 0.072(6) -0.019(5) -0.025(5) 0.014(5)
N11 0.082(7) 0.067(7) 0.061(6) -0.019(5) -0.028(5) 0.006(5)
N12 0.062(7) 0.077(8) 0.075(7) -0.019(6) -0.015(6) -0.001(6)
N13 0.082(7) 0.066(7) 0.080(7) -0.017(6) -0.035(6) 0.003(5)
N14 0.25(2) 0.136(14) 0.097(11) 0.029(10) 0.019(12) -0.013(14)
N15 0.052(6) 0.058(6) 0.049(5) -0.016(4) -0.023(4) 0.014(4)
N16 0.042(5) 0.066(7) 0.050(5) -0.012(5) -0.008(4) -0.009(5)
N17 0.066(7) 0.063(6) 0.050(5) -0.015(5) -0.014(4) 0.008(5)
C1 0.18(2) 0.131(16) 0.094(14) -0.023(12) -0.019(13) 0.053(14)
C2 0.076(9) 0.065(9) 0.065(9) -0.014(7) -0.017(7) -0.001(7)
C3 0.061(8) 0.067(8) 0.056(7) -0.019(6) -0.009(6) -0.006(7)
C4 0.133(16) 0.098(13) 0.129(16) -0.003(12) -0.010(12) 0.040(11)
C5 0.070(9) 0.073(9) 0.060(7) -0.012(6) -0.005(6) -0.001(7)
C6 0.057(7) 0.070(9) 0.060(7) -0.024(7) -0.026(6) 0.010(6)
C7 0.055(8) 0.073(9) 0.048(7) -0.006(6) -0.003(5) -0.013(6)
C8 0.104(16) 0.120(16) 0.148(18) 0.026(13) 0.005(13) -0.020(12)
C9 0.069(8) 0.060(8) 0.053(8) -0.018(6) -0.026(6) -0.001(6)
C10 0.091(9) 0.054(7) 0.034(6) -0.009(5) -0.010(6) -0.019(6)
C11 0.150(18) 0.070(12) 0.118(14) 0.015(10) -0.038(12) -0.003(11)
C12 0.037(6) 0.081(9) 0.046(6) -0.005(6) -0.015(5) -0.003(6)
C13 0.149(15) 0.086(12) 0.088(10) 0.000(8) -0.053(10) 0.042(11)
C14 0.157(15) 0.054(9) 0.090(10) -0.013(7) -0.032(10) 0.027(9)
C15 0.159(15) 0.062(10) 0.098(11) -0.020(8) -0.065(10) 0.014(9)
C16 0.147(13) 0.059(9) 0.055(7) -0.013(6) -0.032(8) 0.016(8)
C17 0.133(13) 0.054(8) 0.074(8) -0.002(6) -0.039(8) 0.008(8)
C18 0.133(13) 0.079(11) 0.078(9) -0.002(8) -0.033(8) 0.012(9)
C19 0.178(16) 0.071(9) 0.071(9) -0.025(7) -0.045(9) 0.052(10)
C20 0.108(10) 0.055(7) 0.055(7) -0.026(6) -0.035(7) 0.026(7)
C21 0.091(10) 0.069(8) 0.070(8) -0.033(6) -0.029(7) 0.030(7)
C22 0.076(9) 0.079(9) 0.072(8) -0.036(7) -0.019(6) 0.027(7)
C23 0.049(7) 0.073(8) 0.050(6) -0.018(5) -0.019(5) 0.014(5)
C24 0.072(8) 0.070(8) 0.054(7) -0.021(6) -0.021(6) 0.011(6)
C25 0.074(8) 0.066(8) 0.077(9) -0.028(6) -0.039(7) 0.020(6)
C26 0.095(9) 0.040(7) 0.042(6) -0.013(5) -0.018(6) 0.004(6)
C27 0.114(11) 0.045(7) 0.064(8) -0.008(6) -0.029(7) -0.006(6)
C28 0.090(9) 0.066(9) 0.065(8) -0.012(7) -0.011(6) -0.023(7)
C29 0.080(8) 0.041(7) 0.056(7) -0.015(5) -0.016(6) -0.006(6)
C30 0.077(8) 0.040(7) 0.053(7) -0.014(5) -0.015(6) -0.003(5)
C31 0.090(9) 0.057(8) 0.044(6) -0.009(6) -0.016(5) 0.012(6)
C32 0.118(13) 0.075(10) 0.091(10) 0.012(8) -0.026(9) 0.025(9)
C33 0.078(10) 0.111(13) 0.072(9) 0.003(8) -0.022(7) 0.008(9)
C34 0.065(8) 0.066(8) 0.055(7) 0.014(6) -0.020(5) 0.004(6)
C35 0.084(9) 0.043(7) 0.053(6) 0.001(5) -0.017(6) 0.007(6)
C36 0.074(8) 0.056(8) 0.077(8) -0.010(6) -0.019(6) 0.002(7)
C37 0.098(11) 0.059(9) 0.098(10) 0.005(7) -0.022(8) -0.003(7)
C38 0.126(12) 0.058(8) 0.072(8) -0.024(7) -0.040(8) 0.022(7)
C39 0.068(7) 0.046(7) 0.050(7) -0.017(5) -0.024(5) -0.007(5)
C40 0.062(7) 0.059(8) 0.047(6) -0.007(6) -0.021(5) -0.008(6)
C41 0.069(8) 0.051(7) 0.060(7) -0.007(6) -0.012(5) -0.001(5)
C42 0.068(8) 0.052(8) 0.053(7) -0.025(6) -0.015(5) -0.003(6)
C43 0.060(7) 0.050(7) 0.063(7) -0.009(6) -0.014(5) -0.015(5)
C44 0.080(8) 0.041(7) 0.069(8) -0.007(6) -0.023(6) -0.007(5)
C45 0.053(7) 0.054(7) 0.047(6) -0.014(5) -0.013(5) 0.003(5)
C46 0.050(7) 0.076(8) 0.058(7) -0.018(6) -0.014(5) 0.001(6)
C47 0.062(8) 0.075(8) 0.047(6) -0.028(5) -0.001(5) -0.011(6)
C48 0.047(7) 0.063(7) 0.050(7) -0.014(5) -0.015(5) -0.007(5)
C49 0.062(7) 0.063(7) 0.047(7) -0.018(5) -0.011(5) 0.005(5)
C50 0.064(8) 0.059(7) 0.046(6) -0.018(5) -0.004(5) 0.006(6)
C51 0.051(7) 0.057(7) 0.035(6) -0.009(5) -0.015(5) 0.000(5)
C52 0.050(7) 0.058(7) 0.034(5) -0.007(4) -0.017(4) -0.004(5)
C53 0.060(7) 0.044(6) 0.054(7) -0.003(5) -0.013(5) 0.000(5)
C54 0.065(8) 0.041(6) 0.047(6) -0.016(5) -0.020(5) 0.005(5)
C55 0.061(8) 0.063(7) 0.037(6) -0.010(5) -0.012(5) -0.015(6)
C56 0.039(6) 0.062(7) 0.068(8) -0.017(6) -0.017(5) -0.003(5)
C57 0.070(8) 0.056(7) 0.053(7) 0.009(5) -0.027(5) -0.012(6)
C58 0.064(8) 0.049(7) 0.057(7) -0.001(6) -0.020(5) -0.011(5)
C59 0.065(8) 0.050(8) 0.070(7) 0.004(6) -0.021(5) -0.007(6)
C60 0.096(10) 0.046(8) 0.101(11) 0.010(7) -0.020(8) -0.003(6)
C61 0.107(11) 0.067(10) 0.068(9) 0.046(8) -0.011(7) -0.017(7)
C62 0.101(11) 0.078(10) 0.063(8) 0.026(7) -0.005(7) -0.017(8)
C63 0.080(9) 0.058(8) 0.063(8) -0.010(6) -0.018(6) -0.004(6)
C64 0.063(7) 0.045(7) 0.038(6) -0.009(5) -0.010(5) -0.006(5)
C65 0.042(6) 0.052(7) 0.043(6) -0.012(5) -0.011(4) -0.001(5)
C66 0.053(7) 0.048(7) 0.048(6) -0.009(5) -0.019(5) 0.002(5)
C67 0.047(7) 0.053(7) 0.044(6) 0.002(5) -0.010(5) -0.016(5)
C68 0.069(8) 0.042(7) 0.043(6) 0.001(5) -0.001(5) -0.003(5)
C69 0.054(7) 0.049(7) 0.039(5) 0.002(5) -0.016(4) -0.004(5)
C70 0.060(7) 0.048(7) 0.046(6) 0.001(5) -0.016(5) -0.014(6)
C71 0.050(6) 0.039(6) 0.050(6) -0.002(5) -0.019(4) -0.007(5)
C72 0.075(8) 0.037(6) 0.048(6) 0.000(5) -0.016(5) 0.005(5)
C73 0.043(6) 0.051(7) 0.035(5) 0.002(4) -0.016(4) -0.005(5)
C74 0.055(7) 0.056(7) 0.034(5) 0.003(5) -0.011(4) 0.005(6)
C75 0.076(8) 0.039(7) 0.049(6) -0.001(5) -0.016(5) 0.002(5)
C76 0.113(11) 0.044(7) 0.065(7) 0.003(6) -0.044(7) -0.025(7)
C77 0.080(8) 0.043(7) 0.044(7) -0.002(5) -0.031(5) -0.005(6)
C78 0.086(9) 0.054(8) 0.064(7) 0.019(6) -0.027(6) -0.017(6)
C79 0.087(10) 0.055(9) 0.133(14) -0.015(9) -0.026(9) -0.010(7)
C80 0.137(13) 0.054(9) 0.057(8) 0.006(7) -0.024(7) -0.012(8)
C81 0.139(13) 0.065(9) 0.049(7) 0.006(7) -0.024(7) -0.020(8)
C82 0.083(9) 0.037(6) 0.072(8) 0.009(6) -0.030(6) -0.010(5)
C83 0.047(7) 0.048(6) 0.058(7) -0.012(5) -0.023(5) -0.004(5)
C84 0.054(7) 0.047(6) 0.040(6) -0.002(5) -0.011(5) -0.016(5)
C85 0.051(7) 0.042(6) 0.053(6) 0.006(5) -0.017(5) 0.000(5)
C86 0.063(8) 0.051(7) 0.051(7) -0.013(5) -0.024(5) 0.000(6)
C87 0.050(7) 0.072(8) 0.052(7) -0.019(6) -0.009(5) -0.003(5)
C88 0.069(8) 0.072(8) 0.028(5) -0.012(5) -0.011(5) -0.004(6)
C89 0.20(3) 0.23(3) 0.28(4) -0.07(3) -0.11(3) 0.02(3)
C90 0.35(6) 0.22(3) 0.60(10) -0.28(5) -0.25(6) 0.18(4)
C91 0.82(15) 1.08(19) 0.55(13) -0.60(15) 0.19(9) -0.535
C92 0.14(2) 0.47(6) 0.119(19) -0.10(3) 0.010(15) 0.04(3)
C93 0.18(3) 0.22(3) 0.16(2) 0.05(2) -0.027(19) 0.00(2)
C94 0.17(3) 0.18(2) 0.140(18) -0.004(15) -0.041(16) 0.02(2)
C95 0.16(3) 0.29(4) 0.23(3) 0.02(3) -0.09(2) -0.06(3)
C96 0.28(5) 0.13(3) 0.40(6) 0.03(3) -0.09(4) -0.09(3)
C97 0.28(5) 0.23(4) 0.20(3) 0.00(2) -0.10(3) -0.07(4)
C98 0.34(5) 0.13(2) 0.19(3) 0.021(18) -0.14(3) -0.02(2)
C99 0.24(3) 0.13(2) 0.17(2) 0.047(17) 0.00(2) 0.030(19)
C100 0.14(2) 0.14(2) 0.35(5) 0.10(3) 0.05(3) 0.009(16)
C101 0.39(9) 1.00(18) 0.36(8) -0.35(10) -0.26(7) 0.42(10)
C102 0.17(3) 0.21(3) 0.36(6) -0.09(3) -0.09(3) -0.01(2)
C103 0.21(3) 0.135(19) 0.17(2) 0.034(15) -0.09(2) -0.004(17)
C104 0.051(8) 0.080(9) 0.095(11) 0.023(7) -0.015(6) -0.012(6)
C105 0.063(10) 0.159(17) 0.105(12) 0.067(12) -0.013(8) -0.022(10)
C106 0.068(12) 0.081(13) 0.25(3) 0.043(15) -0.083(15) -0.021(9)
C107 0.087(12) 0.078(12) 0.191(19) -0.040(13) -0.078(13) 0.012(8)
C108 0.105(11) 0.057(8) 0.110(11) -0.016(8) -0.061(9) 0.021(8)
C109 0.076(10) 0.063(9) 0.119(11) -0.027(8) 0.000(8) -0.009(7)
C110 0.050(9) 0.080(11) 0.152(14) -0.013(9) 0.019(8) -0.012(7)
C111 0.054(9) 0.123(13) 0.090(10) 0.002(9) 0.004(7) -0.039(9)
C112 0.073(10) 0.092(10) 0.065(8) 0.015(7) 0.013(7) -0.024(8)
C113 0.078(9) 0.064(9) 0.057(7) 0.005(6) -0.015(6) 0.004(7)
C114 0.054(10) 0.083(10) 0.114(11) -0.005(8) -0.007(7) -0.009(7)
C115 0.047(9) 0.111(13) 0.154(16) -0.032(12) 0.007(9) -0.007(8)
C116 0.145(18) 0.105(13) 0.082(11) -0.014(9) 0.055(11) -0.047(12)
C117 0.111(13) 0.102(12) 0.063(9) 0.011(7) 0.012(8) -0.031(10)
C118 0.090(10) 0.079(9) 0.047(7) 0.006(6) -0.014(6) -0.022(7)
C124 0.097(11) 0.115(12) 0.074(9) -0.011(9) 0.001(8) 0.019(9)
C125 0.114(16) 0.21(2) 0.111(15) 0.017(17) 0.038(12) 0.000(17)
C126 0.17(2) 0.17(2) 0.15(2) 0.069(19) 0.045(17) 0.031(19)
C127 0.110(14) 0.093(13) 0.168(19) 0.016(13) -0.022(12) -0.032(11)
C128 0.085(11) 0.077(11) 0.128(13) -0.015(9) -0.033(9) -0.006(8)
C129 0.068(10) 0.131(13) 0.075(10) -0.004(8) -0.020(7) 0.017(8)
C130 0.120(15) 0.138(15) 0.132(15) -0.019(12) -0.065(12) 0.040(12)
C131 0.109(14) 0.107(14) 0.157(19) -0.059(13) -0.008(14) 0.031(10)
C132 0.095(14) 0.164(18) 0.109(14) -0.052(13) -0.028(10) 0.008(12)
C133 0.059(9) 0.087(10) 0.105(11) -0.015(8) -0.022(8) -0.007(7)
C134 0.048(8) 0.080(9) 0.121(11) -0.050(8) -0.037(7) 0.024(7)
C135 0.061(10) 0.135(15) 0.126(13) -0.032(11) -0.039(8) 0.014(9)
C136 0.110(14) 0.102(13) 0.114(12) -0.006(10) -0.007(10) 0.048(10)
C137 0.082(11) 0.086(10) 0.113(11) -0.035(8) -0.034(8) 0.017(8)
C138 0.047(8) 0.077(9) 0.096(9) -0.033(7) -0.021(6) 0.011(7)
C139 0.101(11) 0.084(10) 0.072(9) 0.001(8) 0.002(8) -0.021(8)
C140 0.108(13) 0.112(14) 0.118(13) -0.001(11) 0.008(10) -0.018(11)
C141 0.161(18) 0.098(15) 0.104(14) 0.007(11) -0.031(12) -0.041(12)
C142 0.140(14) 0.060(10) 0.095(12) -0.005(9) -0.037(10) -0.031(9)
C143 0.102(11) 0.085(11) 0.071(8) -0.007(8) -0.032(7) 0.004(8)
C144 0.080(11) 0.097(11) 0.109(11) -0.028(9) -0.038(8) -0.002(9)
C145 0.083(14) 0.122(15) 0.19(2) -0.046(13) -0.061(13) 0.041(12)
C146 0.061(14) 0.20(2) 0.25(3) -0.15(2) -0.081(16) 0.065(15)
C147 0.074(16) 0.24(3) 0.142(18) -0.077(17) -0.011(11) -0.033(15)
C148 0.050(10) 0.124(13) 0.140(15) -0.060(11) -0.012(9) 0.000(8)
C149 0.072(10) 0.102(11) 0.114(11) -0.038(9) -0.033(8) 0.034(8)
C150 0.110(14) 0.118(14) 0.153(15) -0.065(11) -0.054(11) 0.032(11)
C151 0.061(11) 0.110(13) 0.21(2) -0.033(13) -0.052(11) 0.015(8)
C152 0.122(16) 0.121(14) 0.151(16) -0.037(12) -0.070(12) 0.051(12)
C153 0.087(11) 0.154(16) 0.106(12) -0.060(10) -0.040(9) 0.009(10)
C159 0.081(9) 0.074(9) 0.094(9) -0.036(8) -0.047(7) 0.012(7)
C160 0.095(11) 0.043(8) 0.167(16) -0.032(9) -0.068(10) 0.018(7)
C161 0.109(12) 0.050(9) 0.131(14) 0.016(9) -0.052(10) -0.004(8)
C162 0.067(9) 0.084(10) 0.083(9) 0.016(8) -0.020(7) -0.012(7)
C163 0.038(7) 0.065(8) 0.081(9) -0.006(6) -0.003(5) 0.001(5)
C164 0.062(8) 0.073(9) 0.049(6) 0.004(6) -0.004(5) -0.017(6)
C165 0.073(11) 0.085(10) 0.085(9) 0.009(7) -0.012(7) -0.008(8)
C166 0.080(12) 0.126(15) 0.105(12) 0.020(11) -0.025(8) -0.048(11)
C167 0.053(9) 0.149(16) 0.082(9) -0.017(9) -0.004(7) 0.021(9)
C168 0.068(9) 0.087(10) 0.081(9) -0.011(7) -0.002(7) 0.007(8)
C169 0.060(9) 0.088(10) 0.110(11) -0.007(9) -0.029(7) 0.012(7)
C170 0.109(13) 0.103(12) 0.101(11) 0.036(9) -0.021(9) -0.062(10)
C171 0.123(17) 0.121(15) 0.105(13) 0.003(11) 0.002(11) -0.046(12)
C172 0.049(9) 0.128(14) 0.133(14) 0.001(11) 0.000(8) -0.013(8)
C173 0.076(11) 0.095(10) 0.086(9) -0.022(8) -0.021(7) 0.007(8)
C174 0.164(16) 0.099(11) 0.086(10) 0.044(9) -0.062(10) -0.027(11)
C175 0.154(18) 0.074(11) 0.29(3) 0.102(14) -0.088(17) -0.051(11)
Cl1 0.223(6) 0.073(3) 0.179(5) -0.001(3) -0.062(4) -0.008(3)
Cl2 0.169(5) 0.101(3) 0.159(4) -0.033(3) -0.082(4) 0.001(3)
Cl3 0.142(4) 0.087(3) 0.119(3) -0.005(2) -0.059(3) -0.003(2)
Cl4 0.168(5) 0.145(4) 0.184(5) 0.011(4) -0.107(4) 0.016(4)
Cl5 0.102(3) 0.134(3) 0.077(2) -0.037(2) -0.0049(18) 0.031(2)
Cl6 0.083(3) 0.169(4) 0.094(3) -0.049(3) -0.0398(19) 0.059(2)
Cl7 0.081(2) 0.121(3) 0.080(2) -0.035(2) -0.0179(17) 0.034(2)
Cl8 0.092(3) 0.149(4) 0.094(3) -0.034(2) -0.050(2) 0.048(2)
Cl9 0.180(4) 0.064(2) 0.100(3) -0.0039(19) -0.005(3) -0.037(2)
Cl10 0.175(4) 0.105(3) 0.074(2) -0.013(2) 0.040(2) -0.039(3)
Cl11 0.132(3) 0.0505(19) 0.079(2) 0.0008(15) 0.0123(19) -0.0084(18)
Cl12 0.115(3) 0.086(2) 0.0534(18) -0.0098(16) 0.0057(16) 0.0131(19)
Cl13 0.077(3) 0.195(5) 0.163(4) 0.043(4) -0.043(3) 0.007(3)
Cl14 0.083(3) 0.116(3) 0.131(3) 0.023(2) -0.038(2) -0.029(2)
Cl15 0.081(3) 0.098(3) 0.135(3) -0.015(2) -0.043(2) -0.0095(19)
Cl16 0.147(4) 0.080(3) 0.194(5) 0.023(3) -0.040(3) -0.021(3)
Cl17 0.109(3) 0.081(2) 0.0524(17) -0.0178(15) -0.0009(16) 0.0015(18)
Cl18 0.135(3) 0.061(2) 0.077(2) -0.0035(16) 0.013(2) -0.0209(19)
Cl19 0.140(3) 0.101(3) 0.062(2) -0.0291(18) 0.023(2) -0.037(2)
Cl20 0.141(3) 0.069(2) 0.074(2) -0.0038(17) -0.003(2) -0.028(2)
Cl21 0.075(2) 0.119(3) 0.086(2) -0.036(2) -0.0281(16) 0.0321(19)
Cl22 0.080(2) 0.135(3) 0.069(2) -0.047(2) -0.0095(16) 0.020(2)
Cl23 0.063(2) 0.138(3) 0.092(2) -0.039(2) -0.0332(16) 0.0304(19)
Cl24 0.083(2) 0.137(3) 0.0603(19) -0.0350(19) -0.0024(15) 0.025(2)
Cl25 0.079(2) 0.083(2) 0.0516(16) 0.0035(14) -0.0132(13) -0.0222(16)
Cl26 0.067(2) 0.096(2) 0.0607(17) -0.0011(15) -0.0160(13) -0.0348(16)
Cl27 0.0609(19) 0.130(3) 0.0514(17) -0.0183(17) 0.0003(13) -0.0144(17)
Cl28 0.0537(19) 0.145(3) 0.069(2) -0.036(2) 0.0002(14) -0.0320(18)
Cl29 0.110(3) 0.072(2) 0.072(2) -0.0136(16) -0.0083(17) 0.0116(18)
Cl30 0.185(5) 0.067(3) 0.149(4) 0.011(2) -0.023(3) 0.028(3)
Cl31 0.218(6) 0.159(4) 0.056(2) 0.008(2) -0.002(3) -0.004(4)
Cl32 0.139(3) 0.085(2) 0.070(2) -0.0205(18) 0.003(2) 0.001(2)
Cl33 0.069(2) 0.0533(19) 0.128(3) -0.0221(17) -0.0327(18) 0.0123(15)
Cl34 0.0532(19) 0.075(2) 0.104(2) -0.0180(17) -0.0329(15) -0.0010(14)
Cl35 0.084(2) 0.0503(18) 0.099(2) 0.0023(15) -0.0397(17) 0.0047(15)
Cl36 0.0534(17) 0.0689(19) 0.0757(19) -0.0042(14) -0.0245(13) -0.0041(13)
Cl37 0.0548(19) 0.085(2) 0.092(2) -0.0202(17) -0.0274(15) -0.0056(15)
Cl38 0.074(2) 0.064(2) 0.105(2) -0.0223(17) -0.0323(17) 0.0131(15)
Cl39 0.0555(18) 0.085(2) 0.079(2) -0.0071(16) -0.0278(14) 0.0031(15)
Cl40 0.110(3) 0.063(2) 0.088(2) -0.0145(16) -0.0439(19) 0.0266(18)
Cl41 0.109(3) 0.073(2) 0.071(2) -0.0128(16) -0.0066(17) 0.0019(18)
Cl42 0.200(5) 0.070(3) 0.137(4) 0.004(2) -0.014(3) 0.043(3)
Cl43 0.235(6) 0.100(3) 0.055(2) 0.0126(19) -0.018(3) -0.028(3)
Cl44 0.126(3) 0.073(2) 0.0641(19) -0.0124(16) -0.0144(18) 0.0007(19)
Cl45 0.0620(19) 0.087(2) 0.0701(19) 0.0040(15) -0.0223(14) -0.0282(15)
Cl46 0.075(2) 0.089(2) 0.0516(16) 0.0039(14) -0.0131(13) -0.0207(16)
Cl47 0.059(2) 0.146(3) 0.071(2) -0.028(2) -0.0041(14) -0.0408(19)
Cl48 0.075(2) 0.129(3) 0.0496(17) -0.0109(17) -0.0031(14) -0.0239(19)

loop_
_geom_bond_atom_site_label_1
_geom_bond_atom_site_label_2
_geom_bond_distance
_geom_bond_site_symmetry_2
_geom_bond_publ_flag
Co1 O7 2.098(11) . ?
Co1 N2 2.13(2) . ?
Co1 N1 2.134(19) . ?
Co1 O25 2.139(15) . ?
Co1 O1 2.143(11) . ?
Co1 N3 2.172(18) . ?
Co2 O9 2.038(7) . ?
Co2 N4 2.106(8) . ?
Co2 N5 2.155(8) . ?
Co2 N6 2.156(9) . ?
Co2 O13 2.220(6) . ?
Co2 O14 2.282(7) . ?
Co3 N7 2.08(3) 2_656 ?
Co3 N7 2.08(3) . ?
Co3 O26 2.112(18) 2_656 ?
Co3 O26 2.112(18) . ?
Co3 O15 2.134(12) 2_656 ?
Co3 O15 2.134(12) . ?
Co4 O17 2.072(7) 2_756 ?
Co4 O3 2.085(7) . ?
Co4 O27 2.127(9) . ?
Co4 N10 2.163(9) . ?
Co4 N9 2.165(11) . ?
Co4 N8 2.185(9) . ?
Co5 O19 2.084(7) . ?
Co5 O28 2.106(9) . ?
Co5 N11 2.140(11) . ?
Co5 N12 2.167(11) . ?
Co5 O11 2.173(7) . ?
Co5 N13 2.181(10) . ?
Co6 O21 2.093(10) . ?
Co6 O21 2.093(10) 2_445 ?
Co6 O29 2.102(17) . ?
Co6 O29 2.102(17) 2_445 ?
Co6 N14 2.122(18) 2_445 ?
Co6 N14 2.122(18) . ?
Co7 O5 2.011(7) . ?
Co7 N15 2.107(8) . ?
Co7 N17 2.134(10) . ?
Co7 N16 2.173(9) . ?
Co7 O23 2.243(7) 2_545 ?
Co7 O24 2.287(7) 2_545 ?
O1 C1 1.165(19) . ?
O2 C1 1.27(2) . ?
O3 C2 1.248(15) . ?
O4 C2 1.231(15) . ?
O5 C3 1.257(13) . ?
O6 C3 1.190(13) . ?
O7 C4 1.22(2) . ?
O8 C4 1.21(2) . ?
O9 C5 1.246(14) . ?
O10 C5 1.200(14) . ?
O11 C6 1.241(13) . ?
O12 C6 1.257(14) . ?
O13 C7 1.237(13) . ?
O14 C7 1.253(13) . ?
O15 C8 1.29(2) . ?
O16 C8 1.21(2) . ?
O17 C9 1.265(13) . ?
O17 Co4 2.072(7) 2_756 ?
O18 C9 1.192(14) . ?
O19 C10 1.276(12) . ?
O20 C10 1.184(13) . ?
O21 C11 1.20(2) . ?
O22 C11 1.26(2) . ?
O23 C12 1.250(12) . ?
O23 Co7 2.243(7) 2_545 ?
O24 C12 1.242(12) . ?
O24 Co7 2.287(7) 2_545 ?
O28 C174 1.469(15) . ?
N1 C93 1.37(2) . ?
N1 C89 1.49(2) . ?
N2 C98 1.33(3) . ?
N2 C94 1.37(3) . ?
N3 C103 1.33(2) . ?
N3 C99 1.36(2) . ?
N4 C108 1.303(14) . ?
N4 C104 1.356(14) . ?
N5 C109 1.293(15) . ?
N5 C113 1.351(14) . ?
N6 C114 1.293(15) . ?
N6 C118 1.343(14) . ?
N7 C123 1.40(2) . ?
N7 C119 1.43(3) . ?
N8 C129 1.302(16) . ?
N8 C133 1.312(16) . ?
N9 C128 1.358(16) . ?
N9 C124 1.360(17) . ?
N10 C134 1.325(14) . ?
N10 C138 1.334(14) . ?
N11 C139 1.332(16) . ?
N11 C143 1.372(15) . ?
N12 C148 1.322(19) . ?
N12 C144 1.322(18) . ?
N13 C153 1.318(16) . ?
N13 C149 1.321(15) . ?
N14 C54A 1.38(3) . ?
N14 C154 1.38(2) . ?
N14 C158 1.41(3) . ?
N14 C58A 1.43(3) . ?
N15 C163 1.354(13) . ?
N15 C159 1.360(14) . ?
N16 C168 1.284(14) . ?
N16 C164 1.320(13) . ?
N17 C169 1.335(16) . ?
N17 C173 1.339(15) . ?
C1 C13 1.53(2) . ?
C2 C23 1.542(16) . ?
C3 C29 1.555(15) . ?
C4 C32 1.54(2) . ?
C5 C42 1.529(16) . ?
C6 C48 1.520(14) . ?
C7 C51 1.547(14) . ?
C8 C61 1.52(2) . ?
C9 C67 1.572(15) . ?
C10 C70 1.532(14) . ?
C11 C80 1.58(2) . ?
C12 C86 1.538(14) . ?
C13 C18 1.40(2) . ?
C13 C14 1.44(2) . ?
C14 C15 1.420(19) . ?
C14 Cl1 1.702(15) . ?
C15 C16 1.372(19) . ?
C15 Cl2 1.727(15) . ?
C16 C17 1.476(19) . ?
C16 C19 1.486(18) . ?
C17 C18 1.383(18) . ?
C17 Cl3 1.690(14) . ?
C18 Cl4 1.676(15) . ?
C19 C20 1.469(16) . ?
C19 C26 1.476(15) . ?
C20 C21 1.394(16) . ?
C20 C25 1.397(17) . ?
C21 C22 1.445(16) . ?
C21 Cl5 1.705(13) . ?
C22 C23 1.360(15) . ?
C22 Cl6 1.712(12) . ?
C23 C24 1.375(14) . ?
C24 C25 1.368(15) . ?
C24 Cl7 1.731(11) . ?
C25 Cl8 1.745(11) . ?
C26 C31 1.403(15) . ?
C26 C27 1.410(16) . ?
C27 C28 1.367(16) . ?
C27 Cl9 1.727(12) . ?
C28 C29 1.398(15) . ?
C28 Cl10 1.731(13) . ?
C29 C30 1.404(15) . ?
C30 C31 1.384(14) . ?
C30 Cl11 1.692(11) . ?
C31 Cl12 1.727(12) . ?
C32 C33 1.40(2) . ?
C32 C37 1.43(2) . ?
C33 C34 1.330(17) . ?
C33 Cl13 1.756(14) . ?
C34 C35 1.425(15) . ?
C34 Cl14 1.708(12) . ?
C35 C36 1.416(16) . ?
C35 C38 1.459(16) . ?
C36 C37 1.348(17) . ?
C36 Cl15 1.735(12) . ?
C37 Cl16 1.702(14) . ?
C38 C39 1.487(14) . ?
C38 C45 1.507(15) . ?
C39 C40 1.381(15) . ?
C39 C44 1.434(15) . ?
C40 C41 1.406(14) . ?
C40 Cl17 1.734(11) . ?
C41 C42 1.401(15) . ?
C41 Cl18 1.703(12) . ?
C42 C43 1.368(15) . ?
C43 C44 1.378(14) . ?
C43 Cl19 1.729(11) . ?
C44 Cl20 1.701(12) . ?
C45 C50 1.403(14) . ?
C45 C46 1.409(14) . ?
C46 C47 1.387(15) . ?
C46 Cl21 1.714(11) . ?
C47 C48 1.379(15) . ?
C47 Cl22 1.743(10) . ?
C48 C49 1.368(14) . ?
C49 C50 1.352(14) . ?
C49 Cl23 1.736(11) . ?
C50 Cl24 1.738(10) . ?
C51 C52 1.370(13) . ?
C51 C56 1.414(14) . ?
C52 C53 1.390(13) . ?
C52 Cl25 1.722(10) . ?
C53 C54 1.421(14) . ?
C53 Cl26 1.713(11) . ?
C54 C55 1.388(14) . ?
C54 C57 1.498(14) . ?
C55 C56 1.390(14) . ?
C55 Cl27 1.711(10) . ?
C56 Cl28 1.709(10) . ?
C57 C58 1.463(14) . ?
C57 C64 1.486(14) . ?
C58 C63 1.385(15) . ?
C58 C59 1.389(15) . ?
C59 C60 1.390(16) . ?
C59 Cl29 1.732(12) . ?
C60 C61 1.389(18) . ?
C60 Cl30 1.708(13) . ?
C61 C62 1.373(18) . ?
C62 C63 1.386(16) . ?
C62 Cl31 1.736(13) . ?
C63 Cl32 1.746(12) . ?
C64 C65 1.390(13) . ?
C64 C69 1.407(14) . ?
C65 C66 1.380(13) . ?
C65 Cl33 1.726(10) . ?
C66 C67 1.383(14) . ?
C66 Cl34 1.744(10) . ?
C67 C68 1.358(14) . ?
C68 C69 1.364(14) . ?
C68 Cl35 1.779(10) . ?
C69 Cl36 1.752(10) . ?
C70 C71 1.360(14) . ?
C70 C75 1.383(14) . ?
C71 C72 1.403(13) . ?
C71 Cl37 1.746(10) . ?
C72 C73 1.385(14) . ?
C72 Cl38 1.734(10) . ?
C73 C74 1.413(13) . ?
C73 C76 1.488(14) . ?
C74 C75 1.364(14) . ?
C74 Cl39 1.751(10) . ?
C75 Cl40 1.725(10) . ?
C76 C77 1.450(15) . ?
C76 C83 1.500(14) . ?
C77 C78 1.373(15) . ?
C77 C82 1.412(15) . ?
C78 C79 1.395(18) . ?
C78 Cl41 1.723(12) . ?
C79 C80 1.332(18) . ?
C79 Cl42 1.785(14) . ?
C80 C81 1.400(18) . ?
C81 C82 1.361(16) . ?
C81 Cl43 1.740(12) . ?
C82 Cl44 1.732(12) . ?
C83 C84 1.381(14) . ?
C83 C88 1.420(14) . ?
C84 C85 1.368(13) . ?
C84 Cl45 1.738(10) . ?
C85 C86 1.400(14) . ?
C85 Cl46 1.730(10) . ?
C86 C87 1.403(15) . ?
C87 C88 1.382(14) . ?
C87 Cl47 1.688(11) . ?
C88 Cl48 1.725(10) . ?
C89 C90 1.42(3) . ?
C90 C91 1.40(3) . ?
C91 C92 1.38(3) . ?
C92 C93 1.43(2) . ?
C94 C95 1.42(4) . ?
C95 C96 1.33(4) . ?
C96 C97 1.40(5) . ?
C97 C98 1.30(4) . ?
C99 C100 1.45(2) . ?
C100 C101 1.35(3) . ?
C101 C102 1.40(3) . ?
C102 C103 1.42(2) . ?
C104 C105 1.42(2) . ?
C105 C106 1.33(3) . ?
C106 C107 1.36(3) . ?
C107 C108 1.40(2) . ?
C109 C110 1.442(18) . ?
C110 C111 1.326(18) . ?
C111 C112 1.377(19) . ?
C112 C113 1.367(17) . ?
C114 C115 1.38(2) . ?
C115 C116 1.35(2) . ?
C116 C117 1.40(2) . ?
C117 C118 1.315(18) . ?
C119 C120 1.41(3) . ?
C120 C121 1.41(3) . ?
C121 C122 1.37(3) . ?
C122 C123 1.39(3) . ?
C124 C125 1.37(3) . ?
C125 C126 1.33(3) . ?
C126 C127 1.36(3) . ?
C127 C128 1.41(2) . ?
C129 C130 1.39(2) . ?
C130 C131 1.39(3) . ?
C131 C132 1.28(3) . ?
C132 C133 1.36(2) . ?
C134 C135 1.344(18) . ?
C135 C136 1.42(2) . ?
C136 C137 1.32(2) . ?
C137 C138 1.339(17) . ?
C139 C140 1.34(2) . ?
C140 C141 1.38(2) . ?
C141 C142 1.26(2) . ?
C142 C143 1.38(2) . ?
C144 C145 1.36(2) . ?
C145 C146 1.36(3) . ?
C146 C147 1.43(4) . ?
C147 C148 1.34(3) . ?
C149 C150 1.320(19) . ?
C150 C151 1.41(2) . ?
C151 C152 1.34(2) . ?
C152 C153 1.38(2) . ?
C154 C155 1.38(3) . ?
C155 C156 1.42(3) . ?
C156 C157 1.43(3) . ?
C157 C158 1.41(3) . ?
C54A C55A 1.40(3) . ?
C57A C58A 1.42(3) . ?
C159 C160 1.387(19) . ?
C160 C161 1.40(2) . ?
C161 C162 1.302(19) . ?
C162 C163 1.395(17) . ?
C164 C165 1.355(17) . ?
C165 C166 1.30(2) . ?
C166 C167 1.37(2) . ?
C167 C168 1.402(18) . ?
C169 C170 1.41(2) . ?
C170 C171 1.37(2) . ?
C171 C172 1.32(2) . ?
C172 C173 1.40(2) . ?
C174 C175 1.50(2) . ?
O30 C176 1.44(3) . ?
C176 C177 1.55(3) . ?
O31 C178 1.50(3) . ?
C178 C179 1.66(3) . ?
O32 C180 1.47(3) . ?
C180 C181 1.56(3) . ?
O33 C182 1.47(3) . ?
C182 C183 1.55(3) . ?
